data_7113905
loop_
_publ_author_name
'Sokolov, Maxim N.'
'Hern\'andez-Molina, Rita'
'Clegg, William'
'Fedin, Vladimir P.'
'Mederos, Alfredo'

_publ_section_title
;
 Stabilization of the previously unknown tautomer HP(OH)2 of
 hypophosphorous acid as ligand; preparation of
 [W3(Ni(HP(OH)2))Q4(H2O)9]4+(Q = S, Se) complexes
;
_journal_issue 1
_journal_name_full 'Chemical Communications'
_journal_page_first 140
_journal_page_last 141
_journal_paper_doi 10.1039/b209792c
_journal_year 2003
_chemical_formula_sum 'C36 H77 Cl4 N24 Ni O34 P Se4 W3'
_chemical_formula_weight 2489.09
_chemical_name_systematic ?
_space_group_IT_number 15
_symmetry_cell_setting monoclinic
_symmetry_space_group_name_Hall '-C 2yc'
_symmetry_space_group_name_H-M 'C 1 2/c 1'
_atom_sites_solution_hydrogens none
_atom_sites_solution_primary direct
_atom_sites_solution_secondary difmap
_audit_creation_method SHELXL-97
_cell_angle_alpha 90.00
_cell_angle_beta 99.391(2)
_cell_angle_gamma 90.00
_cell_formula_units_Z 8
_cell_length_a 16.5728(5)
_cell_length_b 18.5868(6)
_cell_length_c 48.7091(16)
_cell_measurement_reflns_used 42315
_cell_measurement_temperature 160(2)
_cell_measurement_theta_max 28.57
_cell_measurement_theta_min 2.21
_cell_volume 14803.0(8)
_computing_cell_refinement 'Bruker SAINT'
_computing_data_collection 'Bruker SMART'
_computing_data_reduction 'Bruker SAINT'
_computing_molecular_graphics 'Bruker SHELXTL'
_computing_publication_material 'Bruker SHELXTL and local programs'
_computing_structure_refinement 'Bruker SHELXTL'
_computing_structure_solution 'Bruker SHELXTL'
_diffrn_ambient_temperature 160(2)
_diffrn_measured_fraction_theta_full 0.999
_diffrn_measured_fraction_theta_max 0.928
_diffrn_measurement_device_type 'Bruker SMART 1K CCD diffractometer'
_diffrn_measurement_method '\w rotation with narrow frames'
_diffrn_radiation_monochromator graphite
_diffrn_radiation_source 'sealed tube'
_diffrn_radiation_type MoK\a
_diffrn_radiation_wavelength 0.71073
_diffrn_reflns_av_R_equivalents 0.0514
_diffrn_reflns_av_sigmaI/netI 0.0485
_diffrn_reflns_limit_h_max 21
_diffrn_reflns_limit_h_min -21
_diffrn_reflns_limit_k_max 24
_diffrn_reflns_limit_k_min -24
_diffrn_reflns_limit_l_max 65
_diffrn_reflns_limit_l_min -64
_diffrn_reflns_number 62151
_diffrn_reflns_theta_full 26.00
_diffrn_reflns_theta_max 28.58
_diffrn_reflns_theta_min 1.66
_diffrn_standards_decay_% 0
_diffrn_standards_number 0
_exptl_absorpt_coefficient_mu 7.132
_exptl_absorpt_correction_T_max 0.764
_exptl_absorpt_correction_T_min 0.209
_exptl_absorpt_correction_type multi-scan
_exptl_crystal_colour red
_exptl_crystal_density_diffrn 2.234
_exptl_crystal_density_method 'not measured'
_exptl_crystal_description plate
_exptl_crystal_F_000 9616
_exptl_crystal_size_max 0.32
_exptl_crystal_size_mid 0.30
_exptl_crystal_size_min 0.04
_refine_diff_density_max 4.614
_refine_diff_density_min -5.188
_refine_diff_density_rms 0.283
_refine_ls_extinction_coef 0.000038(4)
_refine_ls_extinction_expression Fc^*^=kFc[1+0.001xFc^2^\l^3^/sin(2\q)]^-1/4^
_refine_ls_extinction_method SHELXL
_refine_ls_goodness_of_fit_ref 1.147
_refine_ls_hydrogen_treatment none
_refine_ls_matrix_type full
_refine_ls_number_parameters 965
_refine_ls_number_reflns 17547
_refine_ls_number_restraints 0
_refine_ls_restrained_S_all 1.147
_refine_ls_R_factor_all 0.0790
_refine_ls_R_factor_gt 0.0667
_refine_ls_shift/su_max 0.633
_refine_ls_shift/su_mean 0.005
_refine_ls_structure_factor_coef Fsqd
_refine_ls_weighting_details 'calc w=1/[\s^2^(Fo^2^)+(0.0325P)^2^+928.1026P] where P=(Fo^2^+2Fc^2^)/3'
_refine_ls_weighting_scheme calc
_refine_ls_wR_factor_gt 0.1447
_refine_ls_wR_factor_ref 0.1496
_reflns_number_gt 14922
_reflns_number_total 17547
_reflns_threshold_expression I>2\s(I)
_cod_data_source_file b209792c.txt
_cod_data_source_block rh2
_cod_original_sg_symbol_H-M C2/c
_cod_database_code 7113905

loop_
_symmetry_equiv_pos_as_xyz
'x, y, z'
'-x, y, -z+1/2'
'x+1/2, y+1/2, z'
'-x+1/2, y+1/2, -z+1/2'
'-x, -y, -z'
'x, -y, z-1/2'
'-x+1/2, -y+1/2, -z'
'x+1/2, -y+1/2, z-1/2'

loop_
_atom_site_label
_atom_site_type_symbol
_atom_site_fract_x
_atom_site_fract_y
_atom_site_fract_z
_atom_site_U_iso_or_equiv
_atom_site_adp_type
_atom_site_occupancy
_atom_site_symmetry_multiplicity
_atom_site_calc_flag
W1 W 0.16480(2) 0.63046(2) 0.656335(8) 0.01557(10) Uani 1 1 d
O11 O 0.1572(4) 0.6463(4) 0.70092(16) 0.0214(16) Uani 1 1 d
O12 O 0.0727(4) 0.7237(4) 0.65578(16) 0.0232(17) Uani 1 1 d
O13 O 0.2480(5) 0.7197(4) 0.66933(17) 0.0261(17) Uani 1 1 d
W2 W 0.25739(2) 0.56577(2) 0.621466(8) 0.01683(10) Uani 1 1 d
O21 O 0.3566(4) 0.6416(4) 0.62612(16) 0.0220(16) Uani 1 1 d
O22 O 0.2855(5) 0.5744(6) 0.57906(17) 0.036(2) Uani 1 1 d
O23 O 0.3601(5) 0.4937(5) 0.62325(18) 0.0271(18) Uani 1 1 d
W3 W 0.17052(2) 0.48165(2) 0.652674(8) 0.01333(9) Uani 1 1 d
O31 O 0.2565(4) 0.3929(4) 0.66259(15) 0.0179(15) Uani 1 1 d
O32 O 0.0895(4) 0.3865(4) 0.64875(15) 0.0190(15) Uani 1 1 d
O33 O 0.1614(4) 0.4538(4) 0.69618(15) 0.0192(15) Uani 1 1 d
Ni Ni 0.09162(8) 0.56031(8) 0.61012(3) 0.0187(3) Uani 1 1 d
Se1 Se 0.16162(6) 0.66665(6) 0.60725(2) 0.0217(2) Uani 1 1 d
Se2 Se 0.17119(6) 0.46280(6) 0.60241(2) 0.0185(2) Uani 1 1 d
Se3 Se 0.04298(6) 0.55180(6) 0.65175(2) 0.0167(2) Uani 1 1 d
Se4 Se 0.28843(6) 0.55743(6) 0.67303(2) 0.0160(2) Uani 1 1 d
P P -0.01263(19) 0.5596(2) 0.57818(7) 0.0322(7) Uani 1 1 d
O41 O 0.0034(8) 0.5764(6) 0.5476(2) 0.055(3) Uani 1 1 d
O42 O -0.0675(6) 0.4871(7) 0.5753(3) 0.059(3) Uani 1 1 d
Cl1 Cl -0.09699(17) 0.53605(19) 0.70731(6) 0.0341(7) Uani 1 1 d
Cl2 Cl -0.0001(2) 0.3390(2) 0.59285(7) 0.0441(9) Uani 1 1 d
Cl3 Cl 0.27776(16) 0.86682(14) 0.64872(6) 0.0223(5) Uani 1 1 d
Cl4 Cl 0.2778(3) 0.2404(2) 0.63683(10) 0.0595(11) Uani 1 1 d
C401 C 0.4164(6) 0.2949(5) 0.7228(2) 0.0148(19) Uani 1 1 d
C402 C 0.4826(6) 0.3779(5) 0.6932(2) 0.0140(18) Uani 1 1 d
C403 C 0.5750(6) 0.4278(5) 0.6631(2) 0.0142(19) Uani 1 1 d
C404 C 0.5575(6) 0.5612(6) 0.6629(2) 0.0147(18) Uani 1 1 d
C405 C 0.5758(6) 0.6939(5) 0.66257(19) 0.0149(19) Uani 1 1 d
C406 C 0.4821(6) 0.7391(5) 0.6939(2) 0.0135(18) Uani 1 1 d
C407 C 0.4156(6) 0.8209(6) 0.7231(2) 0.0158(19) Uani 1 1 d
C408 C 0.6710(6) 0.3703(6) 0.7525(2) 0.017(2) Uani 1 1 d
C409 C 0.7411(6) 0.4328(5) 0.7187(2) 0.0164(19) Uani 1 1 d
C410 C 0.7303(6) 0.5633(6) 0.7243(2) 0.0168(19) Uani 1 1 d
C411 C 0.7451(6) 0.6934(5) 0.7156(2) 0.0151(19) Uani 1 1 d
C412 C 0.6734(6) 0.7501(5) 0.7510(2) 0.0152(19) Uani 1 1 d
C413 C 0.5707(6) 0.3028(5) 0.7238(2) 0.0133(18) Uani 1 1 d
C414 C 0.6219(6) 0.3466(5) 0.7052(2) 0.0155(19) Uani 1 1 d
C415 C 0.6899(6) 0.5184(5) 0.67906(19) 0.0128(18) Uani 1 1 d
C416 C 0.6904(6) 0.6030(5) 0.6783(2) 0.0143(19) Uani 1 1 d
C417 C 0.6198(6) 0.7759(5) 0.7046(2) 0.0131(18) Uani 1 1 d
C418 C 0.5678(6) 0.8143(5) 0.7240(2) 0.0149(19) Uani 1 1 d
N401 N 0.4883(5) 0.3311(5) 0.71561(18) 0.0152(16) Uani 1 1 d
N402 N 0.5609(5) 0.3919(4) 0.68847(17) 0.0141(16) Uani 1 1 d
N403 N 0.6052(5) 0.5011(4) 0.66718(17) 0.0120(16) Uani 1 1 d
N404 N 0.6054(5) 0.6200(5) 0.66796(19) 0.0170(17) Uani 1 1 d
N405 N 0.5599(5) 0.7310(5) 0.68737(18) 0.0174(17) Uani 1 1 d
N406 N 0.4864(5) 0.7836(4) 0.71658(17) 0.0126(16) Uani 1 1 d
N407 N 0.6083(5) 0.3224(5) 0.75194(17) 0.0156(17) Uani 1 1 d
N408 N 0.6790(5) 0.3862(4) 0.72572(17) 0.0148(16) Uani 1 1 d
N409 N 0.7101(5) 0.5025(4) 0.70876(17) 0.0137(16) Uani 1 1 d
N410 N 0.7182(5) 0.6222(4) 0.70701(18) 0.0160(17) Uani 1 1 d
N411 N 0.6795(5) 0.7367(5) 0.72384(18) 0.0167(17) Uani 1 1 d
N412 N 0.6098(5) 0.7971(4) 0.75152(18) 0.0158(17) Uani 1 1 d
O402 O 0.4203(4) 0.4034(4) 0.68027(16) 0.0206(16) Uani 1 1 d
O404 O 0.4832(4) 0.5621(4) 0.65402(16) 0.0194(15) Uani 1 1 d
O406 O 0.4199(4) 0.7136(4) 0.68052(15) 0.0186(15) Uani 1 1 d
O408 O 0.7127(5) 0.3925(5) 0.77384(16) 0.0259(17) Uani 1 1 d
O410 O 0.7560(5) 0.5660(4) 0.74925(15) 0.0200(15) Uani 1 1 d
O412 O 0.7192(5) 0.7273(4) 0.77160(15) 0.0220(16) Uani 1 1 d
C501 C 0.4569(7) 0.2316(6) 0.5142(2) 0.021(2) Uani 1 1 d
C502 C 0.5331(7) 0.3057(6) 0.5515(2) 0.021(2) Uani 1 1 d
C503 C 0.6351(7) 0.3557(6) 0.5894(2) 0.022(2) Uani 1 1 d
C504 C 0.5983(7) 0.4842(6) 0.5918(2) 0.023(2) Uani 1 1 d
C505 C 0.5982(7) 0.6171(7) 0.5968(2) 0.026(2) Uani 1 1 d
C506 C 0.4839(7) 0.6651(6) 0.5619(2) 0.022(2) Uani 1 1 d
C507 C 0.3960(7) 0.7444(6) 0.5303(2) 0.022(2) Uani 1 1 d
C508 C 0.6975(7) 0.3301(6) 0.5038(2) 0.022(2) Uani 1 1 d
C509 C 0.7802(7) 0.3862(6) 0.5455(2) 0.023(2) Uani 1 1 d
C510 C 0.7598(7) 0.5178(7) 0.5435(2) 0.026(2) Uani 1 1 d
C511 C 0.7473(7) 0.6460(6) 0.5544(3) 0.028(3) Uani 1 1 d
C512 C 0.6490(7) 0.6942(6) 0.5152(2) 0.021(2) Uani 1 1 d
C513 C 0.6131(7) 0.2483(6) 0.5229(2) 0.022(2) Uani 1 1 d
C514 C 0.6703(6) 0.2879(6) 0.5467(2) 0.021(2) Uani 1 1 d
C515 C 0.7319(7) 0.4602(6) 0.5836(2) 0.021(2) Uani 1 1 d
C516 C 0.7220(7) 0.5424(6) 0.5867(2) 0.020(2) Uani 1 1 d
C517 C 0.6152(7) 0.7110(6) 0.5597(2) 0.020(2) Uani 1 1 d
C518 C 0.5513(6) 0.7494(6) 0.5380(2) 0.021(2) Uani 1 1 d
N501 N 0.5315(5) 0.2666(5) 0.52766(19) 0.0224(19) Uani 1 1 d
N502 N 0.6117(6) 0.3229(5) 0.56199(19) 0.024(2) Uani 1 1 d
N503 N 0.6540(6) 0.4311(5) 0.5881(2) 0.0211(19) Uani 1 1 d
N504 N 0.6365(6) 0.5505(5) 0.5897(2) 0.024(2) Uani 1 1 d
N505 N 0.5660(6) 0.6593(5) 0.5725(2) 0.024(2) Uani 1 1 d
N506 N 0.4746(6) 0.7128(5) 0.54053(19) 0.0218(19) Uani 1 1 d
N507 N 0.6367(6) 0.2791(5) 0.4979(2) 0.024(2) Uani 1 1 d
N508 N 0.7160(6) 0.3372(5) 0.5321(2) 0.024(2) Uani 1 1 d
N509 N 0.7480(6) 0.4514(5) 0.55535(19) 0.0225(19) Uani 1 1 d
N510 N 0.7439(6) 0.5701(5) 0.5610(2) 0.026(2) Uani 1 1 d
N511 N 0.6685(6) 0.6759(5) 0.5425(2) 0.025(2) Uani 1 1 d
N512 N 0.5795(6) 0.7357(5) 0.51192(19) 0.0208(19) Uani 1 1 d
O502 O 0.4725(5) 0.3217(5) 0.56234(17) 0.0258(17) Uani 1 1 d
O504 O 0.5305(5) 0.4743(5) 0.59743(17) 0.0278(18) Uani 1 1 d
O506 O 0.4296(5) 0.6321(5) 0.57076(18) 0.033(2) Uani 1 1 d
O508 O 0.7306(5) 0.3609(5) 0.48649(18) 0.0316(19) Uani 1 1 d
O510 O 0.7836(5) 0.5253(5) 0.52108(19) 0.034(2) Uani 1 1 d
O512 O 0.6880(5) 0.6780(5) 0.49671(19) 0.035(2) Uani 1 1 d
O601 O 0.362(3) 0.4938(11) 0.5239(5) 0.29(2) Uani 1 1 d
O602 O -0.0401(8) 0.7622(10) 0.6146(3) 0.103(7) Uani 1 1 d
O603 O -0.0421(7) 0.4215(6) 0.5162(2) 0.048(3) Uani 1 1 d
O604 O 0.3652(6) 0.4248(6) 0.5775(2) 0.053(3) Uani 1 1 d
O605 O 0.2475(8) 0.3256(6) 0.5513(2) 0.058(3) Uani 1 1 d
O606 O 0.1365(7) 0.4144(6) 0.5198(2) 0.049(3) Uani 1 1 d
O607 O -0.0612(7) 0.6874(6) 0.6790(2) 0.049(3) Uani 1 1 d
O608 O 0.3426(5) 0.7693(5) 0.60473(19) 0.0314(19) Uani 1 1 d
O609 O 0.1586(7) 0.5533(6) 0.5380(2) 0.048(3) Uani 1 1 d
O610 O -0.0410(5) 0.4021(5) 0.67290(17) 0.0283(18) Uani 1 1 d
O611 O 0.0839(5) 0.5428(5) 0.72615(17) 0.0294(19) Uani 1 1 d

loop_
_atom_site_aniso_label
_atom_site_aniso_U_11
_atom_site_aniso_U_22
_atom_site_aniso_U_33
_atom_site_aniso_U_23
_atom_site_aniso_U_13
_atom_site_aniso_U_12
W1 0.01337(18) 0.0182(2) 0.01354(19) 0.00224(15) -0.00257(14) -0.00265(15)
O11 0.019(4) 0.025(4) 0.020(4) -0.002(3) 0.000(3) 0.001(3)
O12 0.018(4) 0.033(4) 0.018(4) -0.018(3) 0.002(3) -0.008(3)
O13 0.024(4) 0.025(4) 0.027(4) 0.003(3) -0.004(3) -0.011(3)
W2 0.01152(18) 0.0254(2) 0.01317(19) 0.00477(16) 0.00094(14) -0.00545(15)
O21 0.014(3) 0.032(4) 0.020(4) 0.010(3) 0.002(3) -0.007(3)
O22 0.027(4) 0.064(6) 0.019(4) 0.014(4) 0.007(3) -0.011(4)
O23 0.020(4) 0.031(4) 0.031(5) -0.002(4) 0.007(3) -0.005(3)
W3 0.00997(17) 0.01839(19) 0.01124(18) 0.00334(14) 0.00059(13) -0.00252(14)
O31 0.012(3) 0.028(4) 0.013(3) -0.001(3) 0.002(3) -0.001(3)
O32 0.013(3) 0.024(4) 0.018(4) 0.007(3) -0.003(3) -0.006(3)
O33 0.017(3) 0.027(4) 0.013(3) 0.006(3) 0.003(3) -0.001(3)
Ni 0.0143(6) 0.0260(7) 0.0145(6) 0.0045(5) -0.0017(5) -0.0038(5)
Se1 0.0197(5) 0.0256(5) 0.0177(5) 0.0098(4) -0.0032(4) -0.0057(4)
Se2 0.0155(5) 0.0264(5) 0.0134(5) 0.0001(4) 0.0020(4) -0.0047(4)
Se3 0.0115(4) 0.0231(5) 0.0151(5) 0.0023(4) 0.0007(3) -0.0015(4)
Se4 0.0111(4) 0.0220(5) 0.0138(4) 0.0040(4) -0.0016(3) -0.0034(4)
P 0.0256(15) 0.0382(18) 0.0281(16) -0.0007(14) -0.0096(12) 0.0020(14)
O41 0.075(8) 0.061(7) 0.023(5) 0.008(5) -0.006(5) 0.015(6)
O42 0.035(6) 0.061(7) 0.073(8) -0.012(6) -0.015(5) -0.012(5)
Cl1 0.0185(12) 0.059(2) 0.0265(14) -0.0056(14) 0.0079(11) -0.0065(13)
Cl2 0.051(2) 0.053(2) 0.0306(17) -0.0170(15) 0.0156(15) -0.0263(17)
Cl3 0.0211(12) 0.0211(12) 0.0243(13) -0.0011(10) 0.0025(10) 0.0002(10)
Cl4 0.067(3) 0.048(2) 0.065(3) -0.004(2) 0.015(2) -0.009(2)
C401 0.014(4) 0.016(5) 0.015(5) -0.002(4) 0.004(4) -0.008(4)
C402 0.014(4) 0.014(5) 0.013(4) -0.003(4) 0.001(4) 0.000(4)
C403 0.019(5) 0.015(5) 0.009(4) -0.002(4) 0.004(4) -0.004(4)
C404 0.013(4) 0.021(5) 0.011(4) 0.002(4) 0.003(3) -0.002(4)
C405 0.016(5) 0.021(5) 0.007(4) 0.003(4) -0.002(3) 0.006(4)
C406 0.011(4) 0.012(4) 0.016(5) 0.004(4) -0.002(4) 0.000(3)
C407 0.010(4) 0.022(5) 0.015(5) -0.002(4) 0.001(4) 0.004(4)
C408 0.016(5) 0.017(5) 0.017(5) -0.004(4) 0.000(4) 0.003(4)
C409 0.014(4) 0.016(5) 0.020(5) 0.001(4) 0.004(4) 0.002(4)
C410 0.009(4) 0.019(5) 0.023(5) -0.004(4) 0.004(4) 0.001(4)
C411 0.010(4) 0.016(5) 0.018(5) -0.005(4) -0.001(4) -0.001(4)
C412 0.014(4) 0.013(4) 0.019(5) -0.003(4) 0.001(4) -0.005(4)
C413 0.016(5) 0.013(4) 0.010(4) 0.001(3) 0.000(4) 0.002(4)
C414 0.013(4) 0.018(5) 0.017(5) -0.001(4) 0.006(4) 0.002(4)
C415 0.012(4) 0.013(4) 0.012(4) -0.002(4) -0.003(3) -0.003(3)
C416 0.010(4) 0.011(4) 0.022(5) 0.002(4) 0.003(4) -0.003(3)
C417 0.012(4) 0.013(4) 0.013(4) -0.003(4) -0.002(3) -0.002(3)
C418 0.011(4) 0.015(5) 0.018(5) 0.001(4) 0.002(4) -0.003(4)
N401 0.011(4) 0.017(4) 0.018(4) -0.001(3) 0.002(3) -0.005(3)
N402 0.013(4) 0.017(4) 0.012(4) -0.004(3) -0.001(3) -0.003(3)
N403 0.011(4) 0.008(4) 0.016(4) 0.000(3) -0.002(3) -0.003(3)
N404 0.010(4) 0.017(4) 0.024(5) 0.000(3) 0.002(3) -0.005(3)
N405 0.016(4) 0.022(4) 0.015(4) -0.001(3) 0.005(3) -0.005(3)
N406 0.008(4) 0.015(4) 0.015(4) -0.001(3) 0.002(3) 0.000(3)
N407 0.016(4) 0.022(4) 0.008(4) -0.001(3) -0.001(3) -0.005(3)
N408 0.017(4) 0.015(4) 0.011(4) 0.000(3) -0.001(3) -0.004(3)
N409 0.013(4) 0.011(4) 0.016(4) 0.003(3) 0.000(3) 0.003(3)
N410 0.016(4) 0.014(4) 0.016(4) -0.001(3) -0.004(3) 0.002(3)
N411 0.012(4) 0.017(4) 0.020(4) 0.001(3) 0.001(3) 0.004(3)
N412 0.011(4) 0.014(4) 0.022(5) 0.000(3) 0.003(3) 0.003(3)
O402 0.014(3) 0.022(4) 0.023(4) 0.010(3) -0.002(3) 0.004(3)
O404 0.012(3) 0.020(4) 0.025(4) -0.004(3) -0.003(3) 0.002(3)
O406 0.015(3) 0.023(4) 0.017(4) -0.002(3) 0.002(3) 0.003(3)
O408 0.022(4) 0.038(5) 0.015(4) -0.003(3) -0.005(3) -0.010(3)
O410 0.025(4) 0.022(4) 0.011(3) -0.001(3) -0.002(3) 0.003(3)
O412 0.020(4) 0.027(4) 0.017(4) 0.001(3) -0.002(3) 0.004(3)
C501 0.022(5) 0.022(5) 0.018(5) 0.003(4) 0.000(4) -0.009(4)
C502 0.029(6) 0.013(5) 0.021(5) 0.011(4) 0.006(4) 0.006(4)
C503 0.029(6) 0.023(6) 0.014(5) 0.002(4) 0.005(4) -0.008(4)
C504 0.027(6) 0.029(6) 0.013(5) 0.007(4) 0.000(4) -0.003(5)
C505 0.033(6) 0.031(6) 0.018(5) 0.007(5) 0.014(5) -0.001(5)
C506 0.021(5) 0.029(6) 0.018(5) -0.002(4) 0.003(4) -0.002(4)
C507 0.020(5) 0.034(6) 0.015(5) -0.001(4) 0.004(4) 0.001(4)
C508 0.020(5) 0.022(5) 0.025(6) 0.006(4) 0.007(4) 0.004(4)
C509 0.021(5) 0.018(5) 0.030(6) 0.008(4) 0.006(4) 0.000(4)
C510 0.017(5) 0.032(6) 0.029(6) 0.016(5) 0.006(4) 0.007(5)
C511 0.022(5) 0.018(5) 0.045(7) 0.014(5) 0.011(5) -0.001(4)
C512 0.024(5) 0.022(5) 0.019(5) 0.003(4) 0.003(4) -0.004(4)
C513 0.026(6) 0.023(5) 0.016(5) 0.005(4) 0.005(4) 0.001(4)
C514 0.016(5) 0.026(6) 0.019(5) 0.007(4) 0.001(4) 0.000(4)
C515 0.021(5) 0.017(5) 0.023(5) 0.005(4) 0.004(4) 0.000(4)
C516 0.023(5) 0.019(5) 0.021(5) 0.005(4) 0.009(4) -0.002(4)
C517 0.023(5) 0.020(5) 0.017(5) 0.001(4) 0.005(4) -0.001(4)
C518 0.014(5) 0.030(6) 0.018(5) -0.001(4) 0.004(4) -0.002(4)
N501 0.016(4) 0.032(5) 0.021(5) 0.001(4) 0.008(4) -0.001(4)
N502 0.020(4) 0.034(5) 0.017(5) 0.006(4) 0.005(4) 0.003(4)
N503 0.023(4) 0.017(4) 0.025(5) 0.004(4) 0.010(4) 0.000(4)
N504 0.023(5) 0.024(5) 0.027(5) 0.005(4) 0.009(4) 0.000(4)
N505 0.021(5) 0.027(5) 0.026(5) 0.005(4) 0.008(4) -0.006(4)
N506 0.021(4) 0.026(5) 0.020(5) 0.005(4) 0.008(4) -0.003(4)
N507 0.018(4) 0.033(5) 0.021(5) 0.003(4) 0.005(4) -0.002(4)
N508 0.024(5) 0.028(5) 0.021(5) 0.006(4) 0.005(4) -0.005(4)
N509 0.022(4) 0.025(5) 0.020(5) -0.003(4) 0.003(4) 0.000(4)
N510 0.025(5) 0.025(5) 0.030(5) 0.009(4) 0.013(4) -0.001(4)
N511 0.021(5) 0.030(5) 0.025(5) 0.007(4) 0.007(4) -0.001(4)
N512 0.023(5) 0.023(5) 0.018(4) 0.003(4) 0.006(4) 0.002(4)
O502 0.022(4) 0.032(4) 0.026(4) -0.002(3) 0.008(3) -0.001(3)
O504 0.025(4) 0.034(5) 0.026(4) 0.002(4) 0.011(3) -0.004(4)
O506 0.028(4) 0.042(5) 0.032(5) 0.004(4) 0.016(4) -0.013(4)
O508 0.030(4) 0.039(5) 0.027(4) 0.009(4) 0.008(4) -0.008(4)
O510 0.035(5) 0.034(5) 0.035(5) 0.016(4) 0.017(4) 0.003(4)
O512 0.030(5) 0.049(6) 0.031(5) -0.002(4) 0.016(4) 0.006(4)
O601 0.61(6) 0.071(14) 0.105(17) 0.000(12) -0.17(3) -0.01(2)
O602 0.057(8) 0.172(17) 0.085(11) 0.092(11) 0.024(8) 0.032(10)
O603 0.059(7) 0.040(6) 0.047(6) -0.006(5) 0.014(5) -0.005(5)
O604 0.037(6) 0.064(7) 0.060(7) -0.024(6) 0.012(5) 0.010(5)
O605 0.072(8) 0.053(7) 0.057(7) -0.013(6) 0.034(6) -0.018(6)
O606 0.063(7) 0.049(6) 0.040(6) -0.010(5) 0.022(5) -0.023(5)
O607 0.061(7) 0.040(6) 0.049(6) -0.008(5) 0.020(5) 0.011(5)
O608 0.026(4) 0.032(5) 0.036(5) 0.003(4) 0.005(4) 0.002(4)
O609 0.070(7) 0.049(6) 0.025(5) 0.007(4) 0.008(5) -0.011(5)
O610 0.022(4) 0.042(5) 0.022(4) 0.004(4) 0.008(3) -0.006(4)
O611 0.020(4) 0.045(5) 0.024(4) 0.001(4) 0.005(3) -0.001(4)

loop_
_atom_type_symbol
_atom_type_description
_atom_type_scat_dispersion_real
_atom_type_scat_dispersion_imag
_atom_type_scat_source
C C 0.0033 0.0016 'International Tables Vol C Tables 4.2.6.8 and 6.1.1.4'
H H 0.0000 0.0000 'International Tables Vol C Tables 4.2.6.8 and 6.1.1.4'
N N 0.0061 0.0033 'International Tables Vol C Tables 4.2.6.8 and 6.1.1.4'
O O 0.0106 0.0060 'International Tables Vol C Tables 4.2.6.8 and 6.1.1.4'
P P 0.1023 0.0942 'International Tables Vol C Tables 4.2.6.8 and 6.1.1.4'
Cl Cl 0.1484 0.1585 'International Tables Vol C Tables 4.2.6.8 and 6.1.1.4'
Ni Ni 0.3393 1.1124 'International Tables Vol C Tables 4.2.6.8 and 6.1.1.4'
Se Se -0.0929 2.2259 'International Tables Vol C Tables 4.2.6.8 and 6.1.1.4'
W W -0.8490 6.8722 'International Tables Vol C Tables 4.2.6.8 and 6.1.1.4'

loop_
_geom_angle_atom_site_label_1
_geom_angle_atom_site_label_2
_geom_angle_atom_site_label_3
_geom_angle
_geom_angle_site_symmetry_1
_geom_angle_site_symmetry_3
O11 W1 O12 76.6(3) . .
O11 W1 O13 75.5(3) . .
O11 W1 W2 142.33(19) . .
O11 W1 W3 101.7(2) . .
O11 W1 Ni 142.1(2) . .
O11 W1 Se1 156.2(2) . .
O11 W1 Se3 89.5(2) . .
O11 W1 Se4 85.83(19) . .
O12 W1 O13 79.5(3) . .
O12 W1 W2 139.2(2) . .
O12 W1 W3 141.06(19) . .
O12 W1 Ni 98.40(18) . .
O12 W1 Se1 82.8(2) . .
O12 W1 Se3 85.08(19) . .
O12 W1 Se4 157.55(18) . .
O13 W1 W2 97.0(2) . .
O13 W1 W3 138.5(2) . .
O13 W1 Ni 141.4(2) . .
O13 W1 Se1 89.2(2) . .
O13 W1 Se3 160.5(2) . .
O13 W1 Se4 82.6(2) . .
W2 W1 W3 59.677(15) . .
W2 W1 Ni 59.67(3) . .
W2 W1 Se1 56.46(3) . .
W2 W1 Se3 102.46(3) . .
W2 W1 Se4 56.51(3) . .
W3 W1 Ni 58.83(3) . .
W3 W1 Se1 101.79(3) . .
W3 W1 Se3 56.00(3) . .
W3 W1 Se4 55.99(3) . .
Ni W1 Se1 52.60(4) . .
Ni W1 Se3 52.60(4) . .
Ni W1 Se4 104.05(4) . .
Se1 W1 Se3 100.66(4) . .
Se1 W1 Se4 110.58(4) . .
Se3 W1 Se4 108.93(4) . .
W1 W2 O21 98.2(2) . .
W1 W2 O22 140.9(3) . .
W1 W2 O23 139.8(2) . .
W1 W2 W3 60.688(15) . .
W1 W2 Ni 59.53(3) . .
W1 W2 Se1 56.28(3) . .
W1 W2 Se2 102.93(3) . .
W1 W2 Se4 56.38(3) . .
O21 W2 O22 77.0(3) . .
O21 W2 O23 79.5(3) . .
O21 W2 W3 140.9(2) . .
O21 W2 Ni 141.0(2) . .
O21 W2 Se1 88.7(2) . .
O21 W2 Se2 158.6(2) . .
O21 W2 Se4 84.6(2) . .
O22 W2 O23 78.2(3) . .
O22 W2 W3 140.6(3) . .
O22 W2 Ni 100.0(2) . .
O22 W2 Se1 84.6(3) . .
O22 W2 Se2 84.4(3) . .
O22 W2 Se4 156.1(2) . .
O23 W2 W3 96.1(2) . .
O23 W2 Ni 138.7(2) . .
O23 W2 Se1 161.0(2) . .
O23 W2 Se2 86.5(2) . .
O23 W2 Se4 83.6(2) . .
W3 W2 Ni 59.12(3) . .
W3 W2 Se1 102.44(3) . .
W3 W2 Se2 56.29(3) . .
W3 W2 Se4 56.34(3) . .
Ni W2 Se1 52.50(4) . .
Ni W2 Se2 52.55(4) . .
Ni W2 Se4 103.83(4) . .
Se1 W2 Se2 100.12(4) . .
Se1 W2 Se4 110.28(4) . .
Se2 W2 Se4 110.01(4) . .
W1 W3 W2 59.635(15) . .
W1 W3 O31 140.12(19) . .
W1 W3 O32 140.98(19) . .
W1 W3 O33 99.4(2) . .
W1 W3 Ni 59.41(3) . .
W1 W3 Se2 102.15(3) . .
W1 W3 Se3 55.84(3) . .
W1 W3 Se4 56.02(3) . .
W2 W3 O31 99.81(19) . .
W2 W3 O32 140.69(19) . .
W2 W3 O33 142.00(19) . .
W2 W3 Ni 59.85(3) . .
W2 W3 Se2 56.34(3) . .
W2 W3 Se3 102.30(3) . .
W2 W3 Se4 56.51(3) . .
O31 W3 O32 77.3(3) . .
O31 W3 O33 75.8(3) . .
O31 W3 Ni 142.94(19) . .
O31 W3 Se2 90.22(18) . .
O31 W3 Se3 157.88(19) . .
O31 W3 Se4 84.10(19) . .
O32 W3 O33 76.1(3) . .
O32 W3 Ni 98.97(18) . .
O32 W3 Se2 84.36(19) . .
O32 W3 Se3 85.14(19) . .
O32 W3 Se4 156.47(18) . .
O33 W3 Ni 139.82(19) . .
O33 W3 Se2 158.0(2) . .
O33 W3 Se3 87.07(19) . .
O33 W3 Se4 85.55(19) . .
Ni W3 Se2 52.82(4) . .
Ni W3 Se3 52.77(4) . .
Ni W3 Se4 104.55(4) . .
Se2 W3 Se3 101.42(4) . .
Se2 W3 Se4 110.21(4) . .
Se3 W3 Se4 108.81(4) . .
W1 Ni W2 60.80(3) . .
W1 Ni W3 61.76(3) . .
W1 Ni Se1 58.47(4) . .
W1 Ni Se2 108.83(5) . .
W1 Ni Se3 58.40(4) . .
W1 Ni P 144.10(12) . .
W2 Ni W3 61.03(3) . .
W2 Ni Se1 58.55(4) . .
W2 Ni Se2 58.42(4) . .
W2 Ni Se3 108.11(5) . .
W2 Ni P 145.40(12) . .
W3 Ni Se1 109.01(5) . .
W3 Ni Se2 58.70(4) . .
W3 Ni Se3 58.79(4) . .
W3 Ni P 142.50(12) . .
Se1 Ni Se2 110.89(7) . .
Se1 Ni Se3 111.30(7) . .
Se1 Ni P 108.50(12) . .
Se2 Ni Se3 112.34(7) . .
Se2 Ni P 107.07(12) . .
Se3 Ni P 106.49(11) . .
W1 Se1 W2 67.25(3) . .
W1 Se1 Ni 68.93(4) . .
W2 Se1 Ni 68.95(5) . .
W2 Se2 W3 67.38(3) . .
W2 Se2 Ni 69.03(4) . .
W3 Se2 Ni 68.47(4) . .
W1 Se3 W3 68.16(3) . .
W1 Se3 Ni 69.00(4) . .
W3 Se3 Ni 68.44(4) . .
W1 Se4 W2 67.10(3) . .
W1 Se4 W3 67.99(3) . .
W2 Se4 W3 67.15(3) . .
Ni P O41 116.4(5) . .
Ni P O42 116.5(5) . .
O41 P O42 105.1(7) . .
N401 C401 N407 113.2(8) . 2_656
N401 C402 N402 107.8(8) . .
N401 C402 O402 126.6(9) . .
N402 C402 O402 125.7(9) . .
N402 C403 N403 114.3(8) . .
N403 C404 N404 109.1(8) . .
N403 C404 O404 125.7(9) . .
N404 C404 O404 125.0(10) . .
N404 C405 N405 113.3(8) . .
N405 C406 N406 108.7(8) . .
N405 C406 O406 125.0(9) . .
N406 C406 O406 126.2(9) . .
N406 C407 N412 113.8(8) . 2_656
N407 C408 N408 108.2(8) . .
N407 C408 O408 124.2(10) . .
N408 C408 O408 127.5(10) . .
N408 C409 N409 113.1(8) . .
N409 C410 N410 108.5(9) . .
N409 C410 O410 126.7(10) . .
N410 C410 O410 124.7(10) . .
N410 C411 N411 112.2(8) . .
N411 C412 N412 108.1(9) . .
N411 C412 O412 126.4(9) . .
N412 C412 O412 125.4(10) . .
C414 C413 N401 103.1(7) . .
C414 C413 N407 103.0(8) . .
N401 C413 N407 114.0(8) . .
C413 C414 N402 103.4(7) . .
C413 C414 N408 102.7(8) . .
N402 C414 N408 113.9(8) . .
C416 C415 N403 102.6(7) . .
C416 C415 N409 102.9(8) . .
N403 C415 N409 113.4(8) . .
C415 C416 N404 102.6(7) . .
C415 C416 N410 103.1(8) . .
N404 C416 N410 114.8(8) . .
C418 C417 N405 102.8(7) . .
C418 C417 N411 103.2(8) . .
N405 C417 N411 114.6(8) . .
C417 C418 N406 104.6(8) . .
C417 C418 N412 103.4(8) . .
N406 C418 N412 115.5(8) . .
C401 N401 C402 121.6(8) . .
C401 N401 C413 122.3(8) . .
C402 N401 C413 112.4(8) . .
C402 N402 C403 120.9(8) . .
C402 N402 C414 112.5(8) . .
C403 N402 C414 123.2(8) . .
C403 N403 C404 124.6(8) . .
C403 N403 C415 123.1(8) . .
C404 N403 C415 112.0(8) . .
C404 N404 C405 123.9(8) . .
C404 N404 C416 113.2(8) . .
C405 N404 C416 122.9(8) . .
C405 N405 C406 122.9(8) . .
C405 N405 C417 123.6(8) . .
C406 N405 C417 112.3(8) . .
C406 N406 C407 122.0(8) . .
C406 N406 C418 111.1(8) . .
C407 N406 C418 120.7(8) . .
C401 N407 C408 122.0(8) 2_656 .
C401 N407 C413 125.0(8) 2_656 .
C408 N407 C413 113.0(8) . .
C408 N408 C409 123.1(8) . .
C408 N408 C414 113.1(8) . .
C409 N408 C414 123.7(8) . .
C409 N409 C410 120.7(8) . .
C409 N409 C415 121.5(8) . .
C410 N409 C415 112.2(8) . .
C410 N410 C411 123.1(8) . .
C410 N410 C416 112.8(8) . .
C411 N410 C416 123.1(8) . .
C411 N411 C412 122.8(8) . .
C411 N411 C417 124.2(8) . .
C412 N411 C417 112.6(8) . .
C407 N412 C412 123.0(9) 2_656 .
C407 N412 C418 124.4(8) 2_656 .
C412 N412 C418 112.4(8) . .
N501 C501 N512 114.1(9) . 5_666
N501 C502 N502 109.2(9) . .
N501 C502 O502 125.6(11) . .
N502 C502 O502 125.2(11) . .
N502 C503 N503 113.1(9) . .
N503 C504 N504 107.5(9) . .
N503 C504 O504 125.7(11) . .
N504 C504 O504 126.6(11) . .
N504 C505 N505 112.6(9) . .
N505 C506 N506 108.5(9) . .
N505 C506 O506 124.6(11) . .
N506 C506 O506 126.8(11) . .
N506 C507 N507 112.4(9) . 5_666
N507 C508 N508 108.3(9) . .
N507 C508 O508 124.9(11) . .
N508 C508 O508 126.7(11) . .
N508 C509 N509 112.9(9) . .
N509 C510 N510 108.9(10) . .
N509 C510 O510 123.9(12) . .
N510 C510 O510 127.2(11) . .
N510 C511 N511 113.4(9) . .
N511 C512 N512 108.4(9) . .
N511 C512 O512 125.8(11) . .
N512 C512 O512 125.8(10) . .
C514 C513 N501 103.8(9) . .
C514 C513 N507 102.8(9) . .
N501 C513 N507 115.3(9) . .
C513 C514 N502 102.5(8) . .
C513 C514 N508 103.8(9) . .
N502 C514 N508 114.3(9) . .
C516 C515 N503 104.1(8) . .
C516 C515 N509 103.9(8) . .
N503 C515 N509 114.0(9) . .
C515 C516 N504 103.4(8) . .
C515 C516 N510 102.9(9) . .
N504 C516 N510 115.9(9) . .
C518 C517 N505 103.2(9) . .
C518 C517 N511 103.0(8) . .
N505 C517 N511 112.5(9) . .
C517 C518 N506 103.6(9) . .
C517 C518 N512 103.7(8) . .
N506 C518 N512 113.6(9) . .
C501 N501 C502 121.2(9) . .
C501 N501 C513 124.6(9) . .
C502 N501 C513 111.9(9) . .
C502 N502 C503 122.4(9) . .
C502 N502 C514 112.2(9) . .
C503 N502 C514 123.4(9) . .
C503 N503 C504 122.3(9) . .
C503 N503 C515 125.1(9) . .
C504 N503 C515 112.6(9) . .
C504 N504 C505 120.8(9) . .
C504 N504 C516 112.1(9) . .
C505 N504 C516 125.5(9) . .
C505 N505 C506 123.8(9) . .
C505 N505 C517 123.2(9) . .
C506 N505 C517 112.0(9) . .
C506 N506 C507 121.0(9) . .
C506 N506 C518 112.1(9) . .
C507 N506 C518 122.0(9) . .
C507 N507 C508 123.4(9) 5_666 .
C507 N507 C513 124.1(9) 5_666 .
C508 N507 C513 112.4(9) . .
C508 N508 C509 122.3(9) . .
C508 N508 C514 112.5(9) . .
C509 N508 C514 125.1(9) . .
C509 N509 C510 121.7(9) . .
C509 N509 C515 123.1(9) . .
C510 N509 C515 110.7(9) . .
C510 N510 C511 122.9(10) . .
C510 N510 C516 113.0(9) . .
C511 N510 C516 124.1(10) . .
C511 N511 C512 122.9(10) . .
C511 N511 C517 121.9(10) . .
C512 N511 C517 112.2(9) . .
C501 N512 C512 123.9(9) 5_666 .
C501 N512 C518 123.4(9) 5_666 .
C512 N512 C518 112.4(9) . .

loop_
_geom_bond_atom_site_label_1
_geom_bond_atom_site_label_2
_geom_bond_distance
_geom_bond_site_symmetry_2
W1 O11 2.216(8) .
W1 O12 2.307(8) .
W1 O13 2.184(8) .
W1 W2 2.7451(6) .
W1 W3 2.7742(6) .
W1 Ni 2.7107(14) .
W1 Se1 2.4760(11) .
W1 Se3 2.4731(11) .
W1 Se4 2.4815(11) .
W2 O21 2.150(7) .
W2 O22 2.196(8) .
W2 O23 2.156(8) .
W2 W3 2.7463(5) .
W2 Ni 2.7145(13) .
W2 Se1 2.4812(12) .
W2 Se2 2.4763(11) .
W2 Se4 2.4853(10) .
W3 O31 2.183(7) .
W3 O32 2.210(7) .
W3 O33 2.211(7) .
W3 Ni 2.6943(14) .
W3 Se2 2.4749(11) .
W3 Se3 2.4777(11) .
W3 Se4 2.4805(10) .
Ni Se1 2.3077(17) .
Ni Se2 2.3077(18) .
Ni Se3 2.3065(16) .
Ni P 2.128(3) .
P O41 1.588(11) .
P O42 1.618(12) .
C401 N401 1.460(12) .
C401 N407 1.453(12) 2_656
C402 N401 1.387(13) .
C402 N402 1.378(12) .
C402 O402 1.214(12) .
C403 N402 1.458(12) .
C403 N403 1.453(12) .
C404 N403 1.364(13) .
C404 N404 1.350(13) .
C404 O404 1.237(11) .
C405 N404 1.467(13) .
C405 N405 1.452(13) .
C406 N405 1.385(12) .
C406 N406 1.374(13) .
C406 O406 1.221(12) .
C407 N406 1.444(12) .
C407 N412 1.439(13) 2_656
C408 N407 1.365(13) .
C408 N408 1.366(13) .
C408 O408 1.221(12) .
C409 N408 1.430(12) .
C409 N409 1.448(12) .
C410 N409 1.372(13) .
C410 N410 1.377(13) .
C410 O410 1.219(12) .
C411 N410 1.437(12) .
C411 N411 1.459(12) .
C412 N411 1.368(13) .
C412 N412 1.372(12) .
C412 O412 1.229(12) .
C413 C414 1.565(13) .
C413 N401 1.457(12) .
C413 N407 1.456(12) .
C414 N402 1.459(13) .
C414 N408 1.458(13) .
C415 C416 1.573(13) .
C415 N403 1.464(11) .
C415 N409 1.461(12) .
C416 N404 1.452(12) .
C416 N410 1.444(13) .
C417 C418 1.551(13) .
C417 N405 1.454(12) .
C417 N411 1.444(12) .
C418 N406 1.455(12) .
C418 N412 1.443(13) .
N407 C401 1.453(12) 2_656
N412 C407 1.439(13) 2_656
C501 N501 1.455(13) .
C501 N512 1.450(14) 5_666
C502 N501 1.368(14) .
C502 N502 1.358(15) .
C502 O502 1.244(13) .
C503 N502 1.462(14) .
C503 N503 1.441(14) .
C504 N503 1.382(15) .
C504 N504 1.398(14) .
C504 O504 1.213(13) .
C505 N504 1.456(15) .
C505 N505 1.449(15) .
C506 N505 1.378(14) .
C506 N506 1.358(14) .
C506 O506 1.224(13) .
C507 N506 1.441(14) .
C507 N507 1.457(14) 5_666
C508 N507 1.379(15) .
C508 N508 1.369(15) .
C508 O508 1.223(13) .
C509 N508 1.469(15) .
C509 N509 1.438(14) .
C510 N509 1.390(15) .
C510 N510 1.346(16) .
C510 O510 1.229(14) .
C511 N510 1.450(14) .
C511 N511 1.451(15) .
C512 N511 1.358(14) .
C512 N512 1.374(14) .
C512 O512 1.228(13) .
C513 C514 1.559(16) .
C513 N501 1.450(14) .
C513 N507 1.455(13) .
C514 N502 1.468(14) .
C514 N508 1.446(13) .
C515 C516 1.547(15) .
C515 N503 1.449(13) .
C515 N509 1.455(14) .
C516 N504 1.457(14) .
C516 N510 1.452(13) .
C517 C518 1.541(15) .
C517 N505 1.464(13) .
C517 N511 1.467(14) .
C518 N506 1.465(13) .
C518 N512 1.447(13) .
N507 C507 1.457(14) 5_666
N512 C501 1.450(14) 5_666
